data_7126262
loop_
_publ_author_name
'Ma, Xiaozhou'
'Suturina, Elizaveta A.'
'Rouzi\`eres, Mathieu'
'Wilhelm, Fabrice'
'Rogalev, Andrei'
'Cl\'erac, Rodolphe'
'Dechambenoit, Pierre'

_publ_section_title
;
 A heteroleptic diradical Cr(iii) complex with extended spin
 delocalization and large intramolecular magnetic exchange.
;
_journal_issue 36
_journal_name_full 'Chemical communications (Cambridge, England)'
_journal_page_first 4906
_journal_page_last 4909
_journal_paper_doi 10.1039/d0cc00548g
_journal_volume 56
_journal_year 2020
_chemical_formula_moiety 'C39 H23 Cr N9, 3(C F3 O3 S), C4 H10 O'
_chemical_formula_sum 'C46 H33 Cr F9 N9 O10 S3'
_chemical_formula_weight 1190.99
_space_group_crystal_system triclinic
_space_group_IT_number 2
_space_group_name_Hall '-P 1'
_space_group_name_H-M_alt 'P -1'
_atom_sites_solution_hydrogens geom
_audit_creation_method SHELXL-2014/7
_audit_update_record
;
2019-09-19 deposited with the CCDC.	2020-03-24 downloaded from the CCDC.
;
_cell_angle_alpha 72.344(4)
_cell_angle_beta 83.075(4)
_cell_angle_gamma 86.981(4)
_cell_formula_units_Z 2
_cell_length_a 10.6856(11)
_cell_length_b 13.1212(12)
_cell_length_c 18.0622(18)
_cell_measurement_reflns_used 9902
_cell_measurement_temperature 120(2)
_cell_measurement_theta_max 22.00
_cell_measurement_theta_min 2.37
_cell_volume 2395.2(4)
_computing_cell_refinement 'Bruker SAINT'
_computing_data_collection 'Bruker APEX2'
_computing_data_reduction 'Bruker SAINT'
_computing_structure_refinement 'SHELXL-2014/7 (Sheldrick, 2014)'
_computing_structure_solution 'Intrinsic Phasing (Bruker)'
_diffrn_ambient_temperature 120(2)
_diffrn_measured_fraction_theta_full 0.996
_diffrn_measured_fraction_theta_max 0.996
_diffrn_measurement_device_type 'Bruker APEX-II Quasar'
_diffrn_measurement_method 'phi and omega scans'
_diffrn_radiation_type MoK\a
_diffrn_radiation_wavelength 0.71073
_diffrn_reflns_av_R_equivalents 0.1072
_diffrn_reflns_av_unetI/netI 0.0420
_diffrn_reflns_Laue_measured_fraction_full 0.996
_diffrn_reflns_Laue_measured_fraction_max 0.996
_diffrn_reflns_limit_h_max 11
_diffrn_reflns_limit_h_min -11
_diffrn_reflns_limit_k_max 14
_diffrn_reflns_limit_k_min -14
_diffrn_reflns_limit_l_max 20
_diffrn_reflns_limit_l_min -20
_diffrn_reflns_number 134816
_diffrn_reflns_point_group_measured_fraction_full 0.996
_diffrn_reflns_point_group_measured_fraction_max 0.996
_diffrn_reflns_theta_full 23.339
_diffrn_reflns_theta_max 23.339
_diffrn_reflns_theta_min 1.190
_diffrn_source 'Incoatec microfocus sealed tube'
_exptl_absorpt_coefficient_mu 0.475
_exptl_absorpt_correction_T_max 0.7449
_exptl_absorpt_correction_T_min 0.6870
_exptl_absorpt_correction_type multi-scan
_exptl_absorpt_process_details SADABS
_exptl_crystal_colour orange
_exptl_crystal_density_diffrn 1.651
_exptl_crystal_density_meas ?
_exptl_crystal_description needle
_exptl_crystal_F_000 1210
_exptl_crystal_size_max 0.300
_exptl_crystal_size_mid 0.020
_exptl_crystal_size_min 0.010
_refine_diff_density_max 1.626
_refine_diff_density_min -1.190
_refine_diff_density_rms 0.142
_refine_ls_extinction_method none
_refine_ls_goodness_of_fit_ref 1.059
_refine_ls_hydrogen_treatment riding
_refine_ls_matrix_type full
_refine_ls_number_parameters 703
_refine_ls_number_reflns 6907
_refine_ls_number_restraints 71
_refine_ls_restrained_S_all 1.076
_refine_ls_R_factor_all 0.1309
_refine_ls_R_factor_gt 0.1036
_refine_ls_shift/su_max 0.001
_refine_ls_shift/su_mean 0.000
_refine_ls_structure_factor_coef Fsqd
_refine_ls_weighting_details 'w=1/[\s^2^(Fo^2^)+(0.1815P)^2^+16.7381P] where P=(Fo^2^+2Fc^2^)/3'
_refine_ls_weighting_scheme calc
_refine_ls_wR_factor_gt 0.2912
_refine_ls_wR_factor_ref 0.3183
_reflns_Friedel_coverage 0.000
_reflns_number_gt 5191
_reflns_number_total 6907
_reflns_threshold_expression 'I > 2\s(I)'
_cod_data_source_file d0cc00548g2.cif
_cod_data_source_block shelx_CCDC3
_cod_depositor_comments
;
The following automatic conversions were performed:

data item '_exptl_crystal_density_meas' value 'not measured' was
changed to '?' -- the value is perceived as not measured.

Automatic conversion script
Id: cif_fix_values 7556 2019-12-06 15:28:31Z antanas 

 Adding full bibliography for 7126259--7126262.cif.
;
_cod_database_code 7126262
_shelx_shelxl_version_number 2014/7
_shelx_space_group_comment
;
The symmetry employed for this shelxl refinement is uniquely defined
by the following loop, which should always be used as a source of
symmetry information in preference to the above space-group names.
They are only intended as comments.
;
_shelx_estimated_absorpt_t_min 0.871
_shelx_estimated_absorpt_t_max 0.995

loop_
_space_group_symop_operation_xyz
'x, y, z'
'-x, -y, -z'

loop_
_atom_site_label
_atom_site_type_symbol
_atom_site_fract_x
_atom_site_fract_y
_atom_site_fract_z
_atom_site_U_iso_or_equiv
_atom_site_adp_type
_atom_site_occupancy
_atom_site_site_symmetry_order
_atom_site_calc_flag
_atom_site_refinement_flags_posn
_atom_site_refinement_flags_adp
_atom_site_refinement_flags_occupancy
_atom_site_disorder_assembly
_atom_site_disorder_group
Cr1 Cr 0.36376(11) 0.76939(9) 0.27651(7) 0.0261(4) Uani 1 1 d . . . . .
S3 S 0.1462(2) 0.81196(16) 0.56877(13) 0.0380(6) Uani 1 1 d . . . . .
S1 S 0.8937(2) 0.8667(2) 0.14264(14) 0.0611(8) Uani 1 1 d . . . . .
F9 F 0.2061(6) 0.8138(5) 0.7035(3) 0.0628(16) Uani 1 1 d . U . . .
N1 N 0.2235(5) 0.6490(5) 0.3021(3) 0.0276(14) Uani 1 1 d . . . . .
F1 F 0.9367(6) 0.6780(5) 0.1226(4) 0.083(2) Uani 1 1 d . . . . .
O8 O 0.1882(6) 0.7480(5) 0.5192(4) 0.0527(17) Uani 1 1 d . . . . .
N6 N 0.5830(6) 0.6380(5) 0.6163(4) 0.0315(15) Uani 1 1 d . . . . .
N2 N 0.3767(5) 0.6893(5) 0.3876(3) 0.0246(13) Uani 1 1 d . . . . .
N3 N 0.5063(6) 0.8515(5) 0.3066(4) 0.0322(15) Uani 1 1 d . . . . .
N7 N 0.4920(6) 0.6825(5) 0.2249(4) 0.0308(15) Uani 1 1 d . . . . .
N5 N 0.4058(5) 0.5695(5) 0.5407(3) 0.0257(14) Uani 1 1 d . . . . .
N9 N 0.2360(6) 0.8897(5) 0.2822(4) 0.0336(15) Uani 1 1 d . . . . .
N8 N 0.3521(6) 0.8442(5) 0.1649(4) 0.0351(16) Uani 1 1 d . . . . .
N4 N 0.2519(6) 0.3938(5) 0.6098(4) 0.0353(16) Uani 1 1 d . . . . .
O3 O 0.9177(8) 0.9741(7) 0.0914(4) 0.080(2) Uani 1 1 d . . . . .
O1 O 0.9735(6) 0.8331(6) 0.2046(4) 0.064(2) Uani 1 1 d . . . . .
O9 O 0.1578(9) 0.9237(6) 0.5405(4) 0.074(2) Uani 1 1 d . . . . .
F2 F 0.8808(7) 0.8005(6) 0.0222(4) 0.091(2) Uani 1 1 d . . . . .
O2 O 0.7615(7) 0.8392(7) 0.1648(4) 0.074(2) Uani 1 1 d . . . . .
C5 C 0.2189(6) 0.5806(6) 0.3769(4) 0.0259(16) Uani 1 1 d . . . . .
C18 C 0.3204(6) 0.5435(6) 0.5007(4) 0.0251(16) Uani 1 1 d . . . . .
C8 C 0.5306(7) 0.8096(6) 0.3832(4) 0.0286(17) Uani 1 1 d . . . . .
C4 C 0.1396(7) 0.4950(6) 0.4085(4) 0.0296(17) Uani 1 1 d . . . . .
C19 C 0.4747(6) 0.6580(6) 0.5042(4) 0.0262(16) Uani 1 1 d . . . . .
C6 C 0.3051(6) 0.6045(6) 0.4241(4) 0.0266(16) Uani 1 1 d . . . . .
F3 F 1.0701(7) 0.7955(7) 0.0562(4) 0.098(2) Uani 1 1 d . . . . .
C16 C 0.1484(7) 0.4299(6) 0.4902(4) 0.0327(18) Uani 1 1 d . . . . .
C20 C 0.5664(7) 0.6966(6) 0.5422(4) 0.0295(17) Uani 1 1 d . . . . .
C17 C 0.2370(7) 0.4523(6) 0.5352(4) 0.0292(17) Uani 1 1 d . . . . .
O7 O 0.0225(7) 0.7810(8) 0.6089(6) 0.097(3) Uani 1 1 d . . . . .
C1 C 0.1429(7) 0.6298(6) 0.2566(5) 0.0349(19) Uani 1 1 d . . . . .
H1 H 0.1417 0.6754 0.2045 0.042 Uiso 1 1 calc R U . . .
C7 C 0.4602(7) 0.7179(6) 0.4264(4) 0.0255(16) Uani 1 1 d . . . . .
C21 C 0.6314(7) 0.7919(6) 0.5017(5) 0.0335(18) Uani 1 1 d . . . . .
C9 C 0.6166(8) 0.8494(7) 0.4181(5) 0.0383(19) Uani 1 1 d . . . . .
C15 C 0.0708(7) 0.3402(7) 0.5280(5) 0.0365(19) Uani 1 1 d . . . . .
H15 H 0.0098 0.3203 0.5010 0.044 Uiso 1 1 calc R U . . .
C23 C 0.7265(8) 0.7714(7) 0.6188(5) 0.042(2) Uani 1 1 d . . . . .
H23 H 0.7802 0.7956 0.6480 0.051 Uiso 1 1 calc R U . . .
C35 C 0.2048(8) 0.9547(7) 0.2121(5) 0.043(2) Uani 1 1 d . . . . .
C14 C 0.0845(8) 0.2830(7) 0.6030(5) 0.043(2) Uani 1 1 d . . . . .
H14 H 0.0317 0.2238 0.6290 0.051 Uiso 1 1 calc R U . . .
C24 C 0.6614(8) 0.6771(7) 0.6526(5) 0.039(2) Uani 1 1 d . . . . .
H24 H 0.6733 0.6377 0.7049 0.046 Uiso 1 1 calc R U . . .
C29 C 0.5075(8) 0.7179(7) 0.1452(5) 0.041(2) Uani 1 1 d . . . . .
C30 C 0.4256(8) 0.8102(7) 0.1109(5) 0.044(2) Uani 1 1 d . . . . .
C34 C 0.2682(9) 0.9263(7) 0.1447(5) 0.047(2) Uani 1 1 d . . . . .
C25 C 0.5600(8) 0.5996(7) 0.2618(5) 0.042(2) Uani 1 1 d . . . . .
H25 H 0.5492 0.5749 0.3173 0.050 Uiso 1 1 calc R U . . .
C22 C 0.7130(8) 0.8299(7) 0.5423(5) 0.044(2) Uani 1 1 d . . . . .
H22 H 0.7578 0.8943 0.5179 0.052 Uiso 1 1 calc R U . . .
C2 C 0.0606(8) 0.5436(7) 0.2847(5) 0.041(2) Uani 1 1 d . . . . .
H2 H 0.0050 0.5319 0.2509 0.049 Uiso 1 1 calc R U . . .
C13 C 0.1755(8) 0.3108(7) 0.6420(5) 0.041(2) Uani 1 1 d . . . . .
H13 H 0.1838 0.2687 0.6943 0.049 Uiso 1 1 calc R U . . .
C3 C 0.0575(7) 0.4762(6) 0.3584(5) 0.0361(19) Uani 1 1 d . . . . .
H3 H 0.0015 0.4178 0.3761 0.043 Uiso 1 1 calc R U . . .
C12 C 0.5750(8) 0.9344(7) 0.2625(5) 0.044(2) Uani 1 1 d . . . . .
H12 H 0.5625 0.9644 0.2090 0.053 Uiso 1 1 calc R U . . .
C39 C 0.1851(8) 0.9115(7) 0.3478(5) 0.042(2) Uani 1 1 d . . . . .
H39 H 0.2057 0.8661 0.3969 0.050 Uiso 1 1 calc R U . . .
F8 F 0.3593(10) 0.8023(14) 0.6197(7) 0.202(8) Uani 1 1 d . U . . .
C10 C 0.6862(9) 0.9380(7) 0.3698(5) 0.047(2) Uani 1 1 d . . . . .
H10 H 0.7468 0.9691 0.3904 0.057 Uiso 1 1 calc R U . . .
C36 C 0.1208(10) 1.0390(8) 0.2089(6) 0.061(3) Uani 1 1 d . . . . .
H36 H 0.0964 1.0813 0.1599 0.073 Uiso 1 1 calc R U . . .
C31 C 0.4152(10) 0.8577(10) 0.0324(6) 0.065(3) Uani 1 1 d . . . . .
H31 H 0.4667 0.8352 -0.0066 0.078 Uiso 1 1 calc R U . . .
C28 C 0.5920(10) 0.6692(9) 0.1026(6) 0.062(3) Uani 1 1 d . . . . .
H28 H 0.6009 0.6945 0.0471 0.075 Uiso 1 1 calc R U . . .
C38 C 0.1041(9) 0.9975(8) 0.3461(6) 0.054(3) Uani 1 1 d . . . . .
H38 H 0.0706 1.0120 0.3931 0.065 Uiso 1 1 calc R U . . .
C11 C 0.6656(10) 0.9783(8) 0.2937(6) 0.054(3) Uani 1 1 d . . . . .
H11 H 0.7133 1.0374 0.2608 0.065 Uiso 1 1 calc R U . . .
C40 C 0.9475(10) 0.7827(10) 0.0829(6) 0.066(3) Uani 1 1 d . . . . .
C27 C 0.6636(10) 0.5834(10) 0.1409(7) 0.068(3) Uani 1 1 d . . . . .
H27 H 0.7235 0.5496 0.1123 0.081 Uiso 1 1 calc R U . . .
C26 C 0.6469(10) 0.5474(9) 0.2213(7) 0.066(3) Uani 1 1 d . . . . .
H26 H 0.6943 0.4876 0.2489 0.079 Uiso 1 1 calc R U . . .
C33 C 0.2517(11) 0.9750(9) 0.0677(6) 0.070(3) Uani 1 1 d . . . . .
H33 H 0.1909 1.0309 0.0533 0.084 Uiso 1 1 calc R U . . .
C37 C 0.0730(10) 1.0619(8) 0.2750(7) 0.062(3) Uani 1 1 d . . . . .
H37 H 0.0183 1.1220 0.2722 0.074 Uiso 1 1 calc R U . . .
C42 C 0.2352(17) 0.7694(12) 0.6479(8) 0.107(6) Uani 1 1 d . U . . .
C32 C 0.3252(12) 0.9408(11) 0.0125(6) 0.080(4) Uani 1 1 d . . . . .
H32 H 0.3153 0.9742 -0.0411 0.096 Uiso 1 1 calc R U . . .
F7 F 0.2565(18) 0.6718(7) 0.6728(6) 0.220(8) Uani 1 1 d . U . . .
S2 S 0.3902(4) 0.2083(4) 0.1588(3) 0.1033(13) Uani 1 1 d D . . . .
F4 F 0.5498(12) 0.3183(14) 0.1985(8) 0.192(6) Uani 1 1 d D U . . .
F5 F 0.6312(12) 0.2101(13) 0.1417(9) 0.190(5) Uani 1 1 d D U . . .
O5 O 0.2884(12) 0.2687(17) 0.1872(10) 0.196(8) Uani 1 1 d . . . . .
F6 F 0.5401(17) 0.3541(15) 0.0795(11) 0.234(7) Uani 1 1 d D U . . .
O6 O 0.378(2) 0.170(3) 0.1021(13) 0.37(2) Uani 1 1 d D . . . .
O4 O 0.3928(18) 0.1238(16) 0.2370(11) 0.203(8) Uani 1 1 d . . . . .
C41 C 0.525(2) 0.2692(18) 0.1478(11) 0.194(8) Uani 1 1 d D U . . .
C44 C 0.296(5) 0.551(6) 0.034(4) 0.50(2) Uani 1 1 d D U . . .
H44A H 0.3102 0.6283 0.0075 0.597 Uiso 1 1 calc R U . . .
H44B H 0.3644 0.5103 0.0132 0.597 Uiso 1 1 calc R U . . .
C46 C -0.042(5) 0.381(5) 0.122(4) 0.46(3) Uani 1 1 d D U . . .
H46A H -0.0285 0.3048 0.1476 0.697 Uiso 1 1 calc R U . . .
H46B H -0.0665 0.4171 0.1626 0.697 Uiso 1 1 calc R U . . .
H46C H -0.1088 0.3915 0.0881 0.697 Uiso 1 1 calc R U . . .
C43 C 0.301(3) 0.528(5) 0.123(3) 0.44(3) Uani 1 1 d D U . . .
H43A H 0.3828 0.5484 0.1321 0.653 Uiso 1 1 calc R U . . .
H43B H 0.2338 0.5694 0.1432 0.653 Uiso 1 1 calc R U . . .
H43C H 0.2880 0.4516 0.1488 0.653 Uiso 1 1 calc R U . . .
O10 O 0.170(4) 0.520(4) 0.018(3) 0.52(2) Uani 1 1 d D U . . .
C45 C 0.082(5) 0.430(5) 0.073(4) 0.52(2) Uani 1 1 d D U . . .
H45A H 0.0968 0.3787 0.0430 0.622 Uiso 1 1 calc R U . . .
H45B H 0.1380 0.4035 0.1153 0.622 Uiso 1 1 calc R U . . .

loop_
_atom_site_aniso_label
_atom_site_aniso_U_11
_atom_site_aniso_U_22
_atom_site_aniso_U_33
_atom_site_aniso_U_23
_atom_site_aniso_U_13
_atom_site_aniso_U_12
Cr1 0.0267(7) 0.0288(7) 0.0210(7) -0.0029(5) -0.0075(5) -0.0008(5)
S3 0.0415(12) 0.0346(11) 0.0416(12) -0.0160(10) -0.0077(9) 0.0005(9)
S1 0.0521(15) 0.0750(18) 0.0395(14) 0.0065(13) -0.0065(11) 0.0084(13)
F9 0.087(4) 0.062(4) 0.049(3) -0.031(3) -0.016(3) 0.009(3)
N1 0.025(3) 0.030(3) 0.026(3) -0.006(3) -0.006(3) -0.001(3)
F1 0.080(4) 0.072(4) 0.079(5) 0.007(4) -0.025(4) 0.005(3)
O8 0.048(4) 0.070(4) 0.053(4) -0.038(3) -0.017(3) 0.022(3)
N6 0.030(3) 0.038(4) 0.028(4) -0.012(3) -0.007(3) 0.007(3)
N2 0.022(3) 0.025(3) 0.027(3) -0.008(3) -0.003(3) 0.002(3)
N3 0.038(4) 0.029(3) 0.029(4) -0.005(3) -0.009(3) -0.003(3)
N7 0.024(3) 0.034(4) 0.032(4) -0.005(3) -0.005(3) -0.002(3)
N5 0.022(3) 0.031(3) 0.025(3) -0.010(3) -0.005(3) 0.008(3)
N9 0.034(4) 0.034(4) 0.034(4) -0.009(3) -0.012(3) 0.003(3)
N8 0.039(4) 0.037(4) 0.027(3) -0.005(3) -0.008(3) 0.004(3)
N4 0.031(4) 0.041(4) 0.025(4) -0.002(3) 0.006(3) 0.005(3)
O3 0.086(6) 0.078(5) 0.053(4) 0.012(4) -0.012(4) 0.006(4)
O1 0.050(4) 0.087(5) 0.036(4) 0.009(3) -0.006(3) -0.011(4)
O9 0.118(7) 0.051(4) 0.055(4) -0.010(4) -0.028(4) -0.010(4)
F2 0.107(6) 0.101(5) 0.055(4) -0.006(4) -0.033(4) 0.024(4)
O2 0.058(5) 0.095(6) 0.063(5) -0.014(4) -0.011(4) -0.002(4)
C5 0.023(4) 0.026(4) 0.028(4) -0.006(3) -0.008(3) 0.005(3)
C18 0.021(4) 0.033(4) 0.022(4) -0.011(3) 0.001(3) 0.004(3)
C8 0.028(4) 0.028(4) 0.031(4) -0.009(3) -0.007(3) 0.000(3)
C4 0.022(4) 0.031(4) 0.035(4) -0.009(3) -0.002(3) 0.003(3)
C19 0.021(4) 0.031(4) 0.029(4) -0.012(3) -0.006(3) 0.004(3)
C6 0.022(4) 0.031(4) 0.027(4) -0.011(3) -0.003(3) 0.004(3)
F3 0.073(5) 0.122(6) 0.079(5) -0.012(4) 0.018(4) 0.007(4)
C16 0.023(4) 0.040(5) 0.032(4) -0.006(4) -0.003(3) 0.004(3)
C20 0.030(4) 0.034(4) 0.026(4) -0.011(3) -0.010(3) 0.011(3)
C17 0.024(4) 0.034(4) 0.026(4) -0.006(3) 0.003(3) -0.002(3)
O7 0.045(4) 0.141(8) 0.145(8) -0.115(7) 0.035(5) -0.036(5)
C1 0.035(4) 0.042(5) 0.027(4) -0.007(4) -0.014(3) 0.005(4)
C7 0.025(4) 0.026(4) 0.028(4) -0.012(3) -0.005(3) 0.004(3)
C21 0.035(4) 0.037(4) 0.033(4) -0.015(4) -0.014(3) 0.008(4)
C9 0.043(5) 0.039(5) 0.037(5) -0.015(4) -0.010(4) 0.001(4)
C15 0.022(4) 0.044(5) 0.040(5) -0.009(4) 0.001(3) -0.002(3)
C23 0.045(5) 0.052(5) 0.038(5) -0.025(4) -0.012(4) 0.002(4)
C35 0.044(5) 0.046(5) 0.039(5) -0.012(4) -0.014(4) 0.009(4)
C14 0.030(4) 0.043(5) 0.044(5) 0.000(4) 0.006(4) -0.008(4)
C24 0.038(5) 0.058(6) 0.028(4) -0.023(4) -0.015(4) 0.014(4)
C29 0.037(5) 0.053(5) 0.034(5) -0.015(4) -0.002(4) 0.001(4)
C30 0.045(5) 0.052(5) 0.027(4) 0.001(4) -0.008(4) 0.000(4)
C34 0.050(5) 0.048(5) 0.041(5) -0.007(4) -0.014(4) 0.010(4)
C25 0.035(5) 0.047(5) 0.043(5) -0.012(4) -0.007(4) 0.004(4)
C22 0.043(5) 0.052(5) 0.043(5) -0.022(4) -0.009(4) -0.007(4)
C2 0.037(5) 0.042(5) 0.048(5) -0.012(4) -0.022(4) -0.004(4)
C13 0.039(5) 0.040(5) 0.031(5) 0.004(4) 0.006(4) -0.005(4)
C3 0.023(4) 0.035(4) 0.050(5) -0.009(4) -0.009(4) -0.007(3)
C12 0.048(5) 0.045(5) 0.038(5) -0.006(4) -0.007(4) -0.013(4)
C39 0.048(5) 0.044(5) 0.038(5) -0.017(4) -0.010(4) -0.002(4)
F8 0.105(7) 0.40(2) 0.200(11) -0.235(13) -0.106(7) 0.162(10)
C10 0.048(5) 0.048(5) 0.052(6) -0.017(5) -0.016(4) -0.015(4)
C36 0.072(7) 0.056(6) 0.058(6) -0.016(5) -0.032(5) 0.023(5)
C31 0.067(7) 0.093(8) 0.031(5) -0.016(5) -0.001(5) 0.018(6)
C28 0.052(6) 0.092(8) 0.044(6) -0.025(6) 0.001(5) 0.011(6)
C38 0.049(6) 0.054(6) 0.072(7) -0.041(6) -0.005(5) 0.015(5)
C11 0.065(6) 0.051(6) 0.045(6) -0.003(5) -0.014(5) -0.026(5)
C40 0.059(7) 0.090(9) 0.033(5) 0.004(5) -0.009(5) 0.008(6)
C27 0.058(7) 0.090(8) 0.058(7) -0.033(6) 0.007(5) 0.016(6)
C26 0.060(7) 0.063(7) 0.072(8) -0.020(6) -0.011(6) 0.024(5)
C33 0.087(8) 0.081(8) 0.031(5) -0.003(5) -0.023(5) 0.034(6)
C37 0.061(6) 0.058(6) 0.073(7) -0.026(6) -0.025(6) 0.027(5)
C42 0.155(14) 0.111(11) 0.093(9) -0.079(8) -0.080(9) 0.110(10)
C32 0.088(9) 0.102(9) 0.032(6) 0.001(6) -0.013(6) 0.036(7)
F7 0.51(2) 0.072(6) 0.111(7) -0.052(5) -0.179(11) 0.129(10)
S2 0.118(3) 0.105(3) 0.103(3) -0.052(3) -0.017(2) -0.004(2)
F4 0.138(9) 0.323(16) 0.183(11) -0.176(11) 0.004(8) -0.049(10)
F5 0.122(9) 0.240(14) 0.184(12) -0.045(10) 0.013(8) 0.035(9)
O5 0.091(8) 0.36(2) 0.223(16) -0.216(18) -0.020(9) 0.044(12)
F6 0.207(14) 0.254(17) 0.192(14) 0.010(13) -0.012(12) -0.054(13)
O6 0.31(3) 0.67(5) 0.26(2) -0.37(3) 0.19(2) -0.30(3)
O4 0.178(16) 0.211(17) 0.182(16) -0.011(14) 0.017(13) -0.022(13)
C41 0.117(13) 0.283(19) 0.176(16) -0.068(15) 0.007(14) -0.002(15)
C44 0.23(3) 0.60(4) 0.68(6) -0.27(5) 0.14(3) -0.12(3)
C46 0.20(3) 0.50(5) 0.66(7) -0.19(5) 0.14(4) -0.06(4)
C43 0.14(2) 0.57(5) 0.62(7) -0.27(5) 0.19(3) -0.14(3)
O10 0.26(3) 0.61(4) 0.69(6) -0.27(4) 0.15(3) -0.10(3)
C45 0.26(3) 0.59(5) 0.70(6) -0.25(5) 0.14(3) -0.11(3)

loop_
_atom_type_symbol
_atom_type_description
_atom_type_scat_dispersion_real
_atom_type_scat_dispersion_imag
_atom_type_scat_source
C C 0.0033 0.0016 'International Tables Vol C Tables 4.2.6.8 and 6.1.1.4'
H H 0.0000 0.0000 'International Tables Vol C Tables 4.2.6.8 and 6.1.1.4'
Cr Cr 0.3209 0.6236 'International Tables Vol C Tables 4.2.6.8 and 6.1.1.4'
F F 0.0171 0.0103 'International Tables Vol C Tables 4.2.6.8 and 6.1.1.4'
N N 0.0061 0.0033 'International Tables Vol C Tables 4.2.6.8 and 6.1.1.4'
O O 0.0106 0.0060 'International Tables Vol C Tables 4.2.6.8 and 6.1.1.4'
S S 0.1246 0.1234 'International Tables Vol C Tables 4.2.6.8 and 6.1.1.4'

loop_
_geom_angle_atom_site_label_1
_geom_angle_atom_site_label_2
_geom_angle_atom_site_label_3
_geom_angle
_geom_angle_site_symmetry_1
_geom_angle_site_symmetry_3
_geom_angle_publ_flag
N8 Cr1 N2 177.9(3) . . ?
N8 Cr1 N9 78.2(3) . . ?
N2 Cr1 N9 103.6(2) . . ?
N8 Cr1 N7 79.1(3) . . ?
N2 Cr1 N7 99.2(2) . . ?
N9 Cr1 N7 157.2(3) . . ?
N8 Cr1 N3 104.3(3) . . ?
N2 Cr1 N3 76.9(2) . . ?
N9 Cr1 N3 90.7(2) . . ?
N7 Cr1 N3 93.1(2) . . ?
N8 Cr1 N1 102.3(3) . . ?
N2 Cr1 N1 76.5(2) . . ?
N9 Cr1 N1 94.4(2) . . ?
N7 Cr1 N1 92.3(2) . . ?
N3 Cr1 N1 153.4(2) . . ?
O9 S3 O8 119.9(5) . . ?
O9 S3 O7 111.9(6) . . ?
O8 S3 O7 111.2(4) . . ?
O9 S3 C42 106.0(6) . . ?
O8 S3 C42 105.8(4) . . ?
O7 S3 C42 99.6(8) . . ?
O1 S1 O3 113.8(5) . . ?
O1 S1 O2 115.7(4) . . ?
O3 S1 O2 115.6(5) . . ?
O1 S1 C40 102.5(5) . . ?
O3 S1 C40 104.0(5) . . ?
O2 S1 C40 102.8(5) . . ?
C1 N1 C5 116.2(6) . . ?
C1 N1 Cr1 130.3(5) . . ?
C5 N1 Cr1 113.5(4) . . ?
C24 N6 C20 116.6(7) . . ?
C7 N2 C6 119.0(6) . . ?
C7 N2 Cr1 120.1(5) . . ?
C6 N2 Cr1 120.9(5) . . ?
C12 N3 C8 116.9(7) . . ?
C12 N3 Cr1 129.7(5) . . ?
C8 N3 Cr1 113.4(5) . . ?
C25 N7 C29 119.2(7) . . ?
C25 N7 Cr1 126.1(6) . . ?
C29 N7 Cr1 114.7(5) . . ?
C18 N5 C19 117.3(6) . . ?
C39 N9 C35 118.4(7) . . ?
C39 N9 Cr1 126.0(6) . . ?
C35 N9 Cr1 115.6(5) . . ?
C30 N8 C34 121.9(7) . . ?
C30 N8 Cr1 118.8(5) . . ?
C34 N8 Cr1 119.3(6) . . ?
C13 N4 C17 116.7(7) . . ?
N1 C5 C4 125.8(6) . . ?
N1 C5 C6 114.6(6) . . ?
C4 C5 C6 119.5(7) . . ?
N5 C18 C6 121.2(6) . . ?
N5 C18 C17 122.2(6) . . ?
C6 C18 C17 116.5(6) . . ?
N3 C8 C9 125.1(7) . . ?
N3 C8 C7 114.7(6) . . ?
C9 C8 C7 120.2(7) . . ?
C5 C4 C3 116.3(7) . . ?
C5 C4 C16 118.2(7) . . ?
C3 C4 C16 125.5(7) . . ?
N5 C19 C7 120.9(6) . . ?
N5 C19 C20 122.6(6) . . ?
C7 C19 C20 116.5(6) . . ?
N2 C6 C18 120.9(6) . . ?
N2 C6 C5 114.4(6) . . ?
C18 C6 C5 124.6(7) . . ?
C17 C16 C15 116.0(7) . . ?
C17 C16 C4 121.6(7) . . ?
C15 C16 C4 122.4(7) . . ?
N6 C20 C21 123.6(7) . . ?
N6 C20 C19 116.8(7) . . ?
C21 C20 C19 119.6(6) . . ?
N4 C17 C16 124.3(7) . . ?
N4 C17 C18 116.2(7) . . ?
C16 C17 C18 119.5(7) . . ?
N1 C1 C2 121.0(7) . . ?
N1 C1 H1 119.5 . . ?
C2 C1 H1 119.5 . . ?
N2 C7 C19 120.5(6) . . ?
N2 C7 C8 114.9(6) . . ?
C19 C7 C8 124.7(6) . . ?
C22 C21 C20 117.7(7) . . ?
C22 C21 C9 120.8(8) . . ?
C20 C21 C9 121.5(7) . . ?
C8 C9 C10 116.3(7) . . ?
C8 C9 C21 117.4(7) . . ?
C10 C9 C21 126.2(7) . . ?
C14 C15 C16 119.5(8) . . ?
C14 C15 H15 120.3 . . ?
C16 C15 H15 120.3 . . ?
C22 C23 C24 119.6(8) . . ?
C22 C23 H23 120.2 . . ?
C24 C23 H23 120.2 . . ?
N9 C35 C36 120.6(8) . . ?
N9 C35 C34 114.0(7) . . ?
C36 C35 C34 125.5(8) . . ?
C15 C14 C13 120.2(8) . . ?
C15 C14 H14 119.9 . . ?
C13 C14 H14 119.9 . . ?
N6 C24 C23 124.2(7) . . ?
N6 C24 H24 117.9 . . ?
C23 C24 H24 117.9 . . ?
N7 C29 C28 121.4(8) . . ?
N7 C29 C30 114.1(7) . . ?
C28 C29 C30 124.5(8) . . ?
N8 C30 C31 120.1(8) . . ?
N8 C30 C29 113.3(7) . . ?
C31 C30 C29 126.6(9) . . ?
N8 C34 C33 120.6(9) . . ?
N8 C34 C35 112.7(7) . . ?
C33 C34 C35 126.7(9) . . ?
N7 C25 C26 121.6(9) . . ?
N7 C25 H25 119.2 . . ?
C26 C25 H25 119.2 . . ?
C23 C22 C21 118.3(8) . . ?
C23 C22 H22 120.8 . . ?
C21 C22 H22 120.8 . . ?
C3 C2 C1 122.2(7) . . ?
C3 C2 H2 118.9 . . ?
C1 C2 H2 118.9 . . ?
N4 C13 C14 123.3(8) . . ?
N4 C13 H13 118.3 . . ?
C14 C13 H13 118.3 . . ?
C2 C3 C4 118.4(7) . . ?
C2 C3 H3 120.8 . . ?
C4 C3 H3 120.8 . . ?
N3 C12 C11 121.3(8) . . ?
N3 C12 H12 119.4 . . ?
C11 C12 H12 119.4 . . ?
N9 C39 C38 122.2(8) . . ?
N9 C39 H39 118.9 . . ?
C38 C39 H39 118.9 . . ?
C11 C10 C9 119.2(8) . . ?
C11 C10 H10 120.4 . . ?
C9 C10 H10 120.4 . . ?
C37 C36 C35 120.5(9) . . ?
C37 C36 H36 119.7 . . ?
C35 C36 H36 119.7 . . ?
C30 C31 C32 117.3(9) . . ?
C30 C31 H31 121.3 . . ?
C32 C31 H31 121.3 . . ?
C29 C28 C27 119.5(9) . . ?
C29 C28 H28 120.2 . . ?
C27 C28 H28 120.2 . . ?
C37 C38 C39 118.7(9) . . ?
C37 C38 H38 120.7 . . ?
C39 C38 H38 120.7 . . ?
C10 C11 C12 121.2(8) . . ?
C10 C11 H11 119.4 . . ?
C12 C11 H11 119.4 . . ?
F2 C40 F3 108.8(8) . . ?
F2 C40 F1 106.6(10) . . ?
F3 C40 F1 104.9(9) . . ?
F2 C40 S1 111.4(8) . . ?
F3 C40 S1 112.5(9) . . ?
F1 C40 S1 112.2(7) . . ?
C26 C27 C28 118.9(9) . . ?
C26 C27 H27 120.6 . . ?
C28 C27 H27 120.6 . . ?
C27 C26 C25 119.4(10) . . ?
C27 C26 H26 120.3 . . ?
C25 C26 H26 120.3 . . ?
C32 C33 C34 118.0(10) . . ?
C32 C33 H33 121.0 . . ?
C34 C33 H33 121.0 . . ?
C36 C37 C38 119.6(9) . . ?
C36 C37 H37 120.2 . . ?
C38 C37 H37 120.2 . . ?
F7 C42 F9 113.2(13) . . ?
F7 C42 F8 98.2(14) . . ?
F9 C42 F8 103.2(12) . . ?
F7 C42 S3 116.4(11) . . ?
F9 C42 S3 115.9(8) . . ?
F8 C42 S3 107.1(11) . . ?
C33 C32 C31 122.1(9) . . ?
C33 C32 H32 119.0 . . ?
C31 C32 H32 119.0 . . ?
O6 S2 O5 120.6(16) . . ?
O6 S2 O4 113.8(18) . . ?
O5 S2 O4 93.6(11) . . ?
O6 S2 C41 112.8(10) . . ?
O5 S2 C41 110.3(9) . . ?
O4 S2 C41 103.0(10) . . ?
F4 C41 F5 102.2(19) . . ?
F4 C41 F6 99(2) . . ?
F5 C41 F6 102.2(19) . . ?
F4 C41 S2 120.7(16) . . ?
F5 C41 S2 116.7(17) . . ?
F6 C41 S2 112.7(16) . . ?
O10 C44 C43 110(5) . . ?
O10 C44 H44A 109.6 . . ?
C43 C44 H44A 109.6 . . ?
O10 C44 H44B 109.6 . . ?
C43 C44 H44B 109.6 . . ?
H44A C44 H44B 108.1 . . ?
C45 C46 H46A 109.5 . . ?
C45 C46 H46B 109.5 . . ?
H46A C46 H46B 109.5 . . ?
C45 C46 H46C 109.5 . . ?
H46A C46 H46C 109.5 . . ?
H46B C46 H46C 109.5 . . ?
C44 C43 H43A 109.5 . . ?
C44 C43 H43B 109.5 . . ?
H43A C43 H43B 109.5 . . ?
C44 C43 H43C 109.5 . . ?
H43A C43 H43C 109.5 . . ?
H43B C43 H43C 109.5 . . ?
C44 O10 C45 127(6) . . ?
C46 C45 O10 156(6) . . ?
C46 C45 H45A 97.3 . . ?
O10 C45 H45A 97.3 . . ?
C46 C45 H45B 97.3 . . ?
O10 C45 H45B 97.3 . . ?
H45A C45 H45B 103.6 . . ?

loop_
_geom_bond_atom_site_label_1
_geom_bond_atom_site_label_2
_geom_bond_distance
_geom_bond_site_symmetry_2
_geom_bond_publ_flag
Cr1 N8 1.973(6) . ?
Cr1 N2 1.980(6) . ?
Cr1 N9 2.050(6) . ?
Cr1 N7 2.054(6) . ?
Cr1 N3 2.122(6) . ?
Cr1 N1 2.143(6) . ?
S3 O9 1.406(7) . ?
S3 O8 1.424(6) . ?
S3 O7 1.444(7) . ?
S3 C42 1.745(12) . ?
S1 O1 1.437(7) . ?
S1 O3 1.448(8) . ?
S1 O2 1.456(8) . ?
S1 C40 1.793(12) . ?
F9 C42 1.305(12) . ?
N1 C1 1.342(10) . ?
N1 C5 1.373(9) . ?
F1 C40 1.347(13) . ?
N6 C24 1.332(10) . ?
N6 C20 1.354(10) . ?
N2 C7 1.332(9) . ?
N2 C6 1.334(9) . ?
N3 C12 1.332(11) . ?
N3 C8 1.376(10) . ?
N7 C25 1.323(11) . ?
N7 C29 1.365(10) . ?
N5 C18 1.347(9) . ?
N5 C19 1.355(10) . ?
N9 C39 1.347(11) . ?
N9 C35 1.363(11) . ?
N8 C30 1.345(11) . ?
N8 C34 1.355(11) . ?
N4 C13 1.336(10) . ?
N4 C17 1.358(10) . ?
F2 C40 1.334(12) . ?
C5 C4 1.378(10) . ?
C5 C6 1.434(10) . ?
C18 C6 1.397(10) . ?
C18 C17 1.462(10) . ?
C8 C9 1.379(11) . ?
C8 C7 1.417(10) . ?
C4 C3 1.413(11) . ?
C4 C16 1.475(11) . ?
C19 C7 1.409(10) . ?
C19 C20 1.454(10) . ?
F3 C40 1.341(13) . ?
C16 C17 1.415(11) . ?
C16 C15 1.421(11) . ?
C20 C21 1.413(11) . ?
C1 C2 1.400(12) . ?
C1 H1 0.9500 . ?
C21 C22 1.403(11) . ?
C21 C9 1.494(11) . ?
C9 C10 1.409(12) . ?
C15 C14 1.356(12) . ?
C15 H15 0.9500 . ?
C23 C22 1.384(12) . ?
C23 C24 1.385(12) . ?
C23 H23 0.9500 . ?
C35 C36 1.378(13) . ?
C35 C34 1.460(13) . ?
C14 C13 1.391(12) . ?
C14 H14 0.9500 . ?
C24 H24 0.9500 . ?
C29 C28 1.373(13) . ?
C29 C30 1.476(12) . ?
C30 C31 1.381(13) . ?
C34 C33 1.372(13) . ?
C25 C26 1.393(14) . ?
C25 H25 0.9500 . ?
C22 H22 0.9500 . ?
C2 C3 1.355(12) . ?
C2 H2 0.9500 . ?
C13 H13 0.9500 . ?
C3 H3 0.9500 . ?
C12 C11 1.404(12) . ?
C12 H12 0.9500 . ?
C39 C38 1.381(12) . ?
C39 H39 0.9500 . ?
F8 C42 1.40(2) . ?
C10 C11 1.356(13) . ?
C10 H10 0.9500 . ?
C36 C37 1.352(15) . ?
C36 H36 0.9500 . ?
C31 C32 1.406(15) . ?
C31 H31 0.9500 . ?
C28 C27 1.377(15) . ?
C28 H28 0.9500 . ?
C38 C37 1.374(15) . ?
C38 H38 0.9500 . ?
C11 H11 0.9500 . ?
C27 C26 1.376(16) . ?
C27 H27 0.9500 . ?
C26 H26 0.9500 . ?
C33 C32 1.363(15) . ?
C33 H33 0.9500 . ?
C37 H37 0.9500 . ?
C42 F7 1.241(15) . ?
C32 H32 0.9500 . ?
S2 O6 1.291(12) . ?
S2 O5 1.447(13) . ?
S2 O4 1.509(19) . ?
S2 C41 1.64(3) . ?
F4 C41 1.328(18) . ?
F5 C41 1.356(16) . ?
F6 C41 1.388(18) . ?
C44 O10 1.518(17) . ?
C44 C43 1.54(2) . ?
C44 H44A 0.9900 . ?
C44 H44B 0.9900 . ?
C46 C45 1.55(2) . ?
C46 H46A 0.9800 . ?
C46 H46B 0.9800 . ?
C46 H46C 0.9800 . ?
C43 H43A 0.9800 . ?
C43 H43B 0.9800 . ?
C43 H43C 0.9800 . ?
O10 C45 1.57(2) . ?
C45 H45A 0.9900 . ?
C45 H45B 0.9900 . ?
